data_7202030
loop_
_publ_author_name
'Giarrusso, Marilena A.'
'Higham, Luke T.'
'Kreher, Ulf P.'
'Mohan, Ram S.'
'Rosamilia, Anthony E.'
'Scott, Janet L.'
'Strauss, Christopher R.'

_publ_section_title
;
 Platform technology for dienone and phenol--formaldehyde architectures
;
_journal_issue 8
_journal_name_full 'Green Chemistry'
_journal_page_first 842
_journal_paper_doi 10.1039/b802755b
_journal_volume 10
_journal_year 2008
_chemical_formula_moiety 'C28 H30 O4'
_chemical_formula_sum 'C28 H30 O4'
_chemical_formula_weight 430.52
_chemical_name_systematic
;(2E,2'E)-2,2'-(2,2'-(ethane-1,2-diylbis(oxy))bis(2,1-phenylene))-
bis(methan-1-yl-1-ylidene)dicyclohexanone
;
_space_group_IT_number 14
_symmetry_cell_setting monoclinic
_symmetry_Int_Tables_number 14
_symmetry_space_group_name_Hall '-P 2yn'
_symmetry_space_group_name_H-M 'P 1 21/n 1'
_atom_sites_solution_hydrogens geom
_atom_sites_solution_primary direct
_atom_sites_solution_secondary difmap
_audit_creation_method SHELXL-97
_cell_angle_alpha 90.00
_cell_angle_beta 114.297(2)
_cell_angle_gamma 90.00
_cell_formula_units_Z 2
_cell_length_a 14.1051(5)
_cell_length_b 5.9840(2)
_cell_length_c 14.3719(6)
_cell_measurement_temperature 123(2)
_cell_volume 1105.61(7)
_computing_cell_refinement 'Nonius collect'
_computing_data_collection 'Nonius collect'
_computing_data_reduction 'Nonius collect'
_computing_molecular_graphics X-Seed
_computing_publication_material ciftab
_computing_structure_refinement 'SHELXL-97 (Sheldrick, 1997)'
_computing_structure_solution 'SHELXS-97 (Sheldrick, 1990)'
_diffrn_ambient_temperature 123(2)
_diffrn_measured_fraction_theta_full 0.978
_diffrn_measured_fraction_theta_max 0.978
_diffrn_measurement_device_type 'Enraf Nonius Kappa CCD'
_diffrn_measurement_method 'phi and omega scans'
_diffrn_radiation_monochromator graphite
_diffrn_radiation_type MoK\a
_diffrn_radiation_wavelength 0.71073
_diffrn_reflns_av_R_equivalents 0.0512
_diffrn_reflns_av_sigmaI/netI 0.0841
_diffrn_reflns_limit_h_max 18
_diffrn_reflns_limit_h_min -18
_diffrn_reflns_limit_k_max 7
_diffrn_reflns_limit_k_min 0
_diffrn_reflns_limit_l_max 19
_diffrn_reflns_limit_l_min -19
_diffrn_reflns_number 5037
_diffrn_reflns_theta_full 28.31
_diffrn_reflns_theta_max 28.31
_diffrn_reflns_theta_min 3.11
_diffrn_source 'fine-focus sealed tube'
_exptl_absorpt_coefficient_mu 0.085
_exptl_crystal_colour pale-yellow
_exptl_crystal_density_diffrn 1.293
_exptl_crystal_density_method 'not measured'
_exptl_crystal_description needles
_exptl_crystal_F_000 460
_exptl_crystal_size_max 0.20
_exptl_crystal_size_mid 0.20
_exptl_crystal_size_min 0.10
_refine_diff_density_max 0.186
_refine_diff_density_min -0.193
_refine_diff_density_rms 0.041
_refine_ls_extinction_method none
_refine_ls_goodness_of_fit_ref 0.939
_refine_ls_hydrogen_treatment mixed
_refine_ls_matrix_type full
_refine_ls_number_parameters 145
_refine_ls_number_reflns 2677
_refine_ls_number_restraints 0
_refine_ls_restrained_S_all 0.939
_refine_ls_R_factor_all 0.1256
_refine_ls_R_factor_gt 0.0483
_refine_ls_shift/su_max 0.000
_refine_ls_shift/su_mean 0.000
_refine_ls_structure_factor_coef Fsqd
_refine_ls_weighting_details 'calc w=1/[\s^2^(Fo^2^)+(0.0652P)^2^+0.0000P] where P=(Fo^2^+2Fc^2^)/3'
_refine_ls_weighting_scheme calc
_refine_ls_wR_factor_gt 0.1118
_refine_ls_wR_factor_ref 0.1344
_reflns_number_gt 1336
_reflns_number_total 2677
_reflns_threshold_expression >2sigma(I)
_cod_data_source_file b802755b.txt
_cod_data_source_block 40
_cod_original_sg_symbol_H-M 'P 21/n'
_cod_database_code 7202030

loop_
_symmetry_equiv_pos_as_xyz
'x, y, z'
'-x+1/2, y+1/2, -z+1/2'
'-x, -y, -z'
'x-1/2, -y-1/2, z-1/2'

loop_
_atom_site_label
_atom_site_type_symbol
_atom_site_fract_x
_atom_site_fract_y
_atom_site_fract_z
_atom_site_U_iso_or_equiv
_atom_site_adp_type
_atom_site_occupancy
_atom_site_symmetry_multiplicity
_atom_site_calc_flag
_atom_site_refinement_flags
_atom_site_disorder_assembly
_atom_site_disorder_group
O2 O 0.62053(8) 0.6397(2) 0.02888(9) 0.0456(4) Uani 1 1 d . . .
C9 C 0.72149(11) 0.6465(3) 0.09984(12) 0.0368(4) Uani 1 1 d . . .
C13 C 0.88382(12) 0.8466(3) 0.16320(13) 0.0402(5) Uani 1 1 d . . .
H13 H 0.9246 0.9720 0.1619 0.048 Uiso 1 1 calc R . .
C8 C 0.77970(12) 0.8318(3) 0.09145(12) 0.0361(4) Uani 1 1 d . . .
C12 C 0.92774(12) 0.6812(3) 0.23560(13) 0.0424(5) Uani 1 1 d . . .
H12 H 0.9987 0.6921 0.2820 0.051 Uiso 1 1 calc R . .
C10 C 0.76531(12) 0.4846(3) 0.17385(13) 0.0395(5) Uani 1 1 d . . .
H10 H 0.7244 0.3629 0.1788 0.047 Uiso 1 1 calc R . .
C2 C 0.76561(12) 1.1518(3) -0.03171(13) 0.0419(5) Uani 1 1 d . . .
O1 O 0.59432(10) 1.2568(2) -0.14445(11) 0.0665(5) Uani 1 1 d . . .
C14 C 0.55262(12) 0.4765(3) 0.04199(13) 0.0430(5) Uani 1 1 d . . .
H14A H 0.5507 0.4923 0.1098 0.052 Uiso 1 1 calc R . .
H14B H 0.5759 0.3234 0.0357 0.052 Uiso 1 1 calc R . .
C3 C 0.88007(13) 1.1945(3) -0.00361(14) 0.0462(5) Uani 1 1 d . . .
H3A H 0.9172 1.0497 0.0093 0.055 Uiso 1 1 calc R . .
H3B H 0.9091 1.2823 0.0604 0.055 Uiso 1 1 calc R . .
C11 C 0.86936(12) 0.5007(3) 0.24095(13) 0.0419(5) Uani 1 1 d . . .
H11 H 0.9003 0.3873 0.2905 0.050 Uiso 1 1 calc R . .
C7 C 0.72771(13) 0.9948(3) 0.01110(13) 0.0402(5) Uani 1 1 d . . .
H7 H 0.6539 0.9895 -0.0159 0.048 Uiso 1 1 calc R . .
C4 C 0.89953(15) 1.3193(4) -0.08604(15) 0.0550(5) Uani 1 1 d . . .
H4A H 0.9746 1.3537 -0.0617 0.066 Uiso 1 1 calc R . .
H4B H 0.8790 1.2244 -0.1477 0.066 Uiso 1 1 calc R . .
C1 C 0.68699(15) 1.2928(3) -0.11305(15) 0.0483(5) Uani 1 1 d . . .
C5 C 0.83744(16) 1.5341(4) -0.11249(17) 0.0635(6) Uani 1 1 d . . .
H5A H 0.8547 1.6245 -0.0499 0.076 Uiso 1 1 calc R . .
H5B H 0.8560 1.6220 -0.1610 0.076 Uiso 1 1 calc R . .
C6 C 0.72268(16) 1.4839(4) -0.15965(16) 0.0601(6) Uani 1 1 d . . .
H6A H 0.7018 1.4508 -0.2329 0.072 Uiso 1 1 calc R . .
H6B H 0.6850 1.6205 -0.1554 0.072 Uiso 1 1 calc R . .

loop_
_atom_site_aniso_label
_atom_site_aniso_U_11
_atom_site_aniso_U_22
_atom_site_aniso_U_33
_atom_site_aniso_U_23
_atom_site_aniso_U_13
_atom_site_aniso_U_12
O2 0.0301(6) 0.0489(8) 0.0452(7) 0.0093(6) 0.0029(6) -0.0133(5)
C9 0.0277(9) 0.0427(11) 0.0365(10) -0.0031(8) 0.0098(8) -0.0033(8)
C13 0.0318(9) 0.0472(12) 0.0422(10) -0.0061(9) 0.0158(8) -0.0073(8)
C8 0.0319(9) 0.0377(11) 0.0385(10) -0.0047(8) 0.0142(8) -0.0043(8)
C12 0.0264(8) 0.0569(13) 0.0403(10) -0.0061(9) 0.0100(8) -0.0012(8)
C10 0.0341(9) 0.0406(11) 0.0409(10) -0.0010(8) 0.0126(8) -0.0057(8)
C2 0.0406(10) 0.0382(11) 0.0450(10) -0.0052(8) 0.0158(8) -0.0054(8)
O1 0.0478(8) 0.0635(11) 0.0686(10) 0.0130(8) 0.0044(7) -0.0042(7)
C14 0.0307(8) 0.0453(12) 0.0455(10) 0.0082(9) 0.0081(8) -0.0092(8)
C3 0.0439(10) 0.0443(12) 0.0546(12) -0.0033(9) 0.0245(9) -0.0064(9)
C11 0.0334(9) 0.0456(12) 0.0413(10) 0.0003(9) 0.0100(8) 0.0040(8)
C7 0.0336(9) 0.0418(12) 0.0419(10) -0.0044(9) 0.0123(8) -0.0063(8)
C4 0.0633(12) 0.0513(14) 0.0609(13) -0.0078(10) 0.0362(10) -0.0090(10)
C1 0.0461(11) 0.0451(13) 0.0492(11) -0.0035(9) 0.0148(9) -0.0058(9)
C5 0.0698(14) 0.0540(14) 0.0737(15) 0.0128(11) 0.0367(12) -0.0045(11)
C6 0.0701(14) 0.0480(14) 0.0596(13) 0.0078(11) 0.0240(11) -0.0030(10)

loop_
_atom_type_symbol
_atom_type_description
_atom_type_scat_dispersion_real
_atom_type_scat_dispersion_imag
_atom_type_scat_source
C C 0.0033 0.0016 'International Tables Vol C Tables 4.2.6.8 and 6.1.1.4'
H H 0.0000 0.0000 'International Tables Vol C Tables 4.2.6.8 and 6.1.1.4'
O O 0.0106 0.0060 'International Tables Vol C Tables 4.2.6.8 and 6.1.1.4'

loop_
_geom_angle_atom_site_label_1
_geom_angle_atom_site_label_2
_geom_angle_atom_site_label_3
_geom_angle
_geom_angle_site_symmetry_1
_geom_angle_site_symmetry_3
_geom_angle_publ_flag
C9 O2 C14 117.95(13) . . ?
O2 C9 C10 123.45(16) . . ?
O2 C9 C8 114.98(15) . . ?
C10 C9 C8 121.57(14) . . ?
C12 C13 C8 121.00(17) . . ?
C13 C8 C9 117.01(16) . . ?
C13 C8 C7 124.83(16) . . ?
C9 C8 C7 118.14(14) . . ?
C11 C12 C13 120.60(15) . . ?
C9 C10 C11 119.75(16) . . ?
C7 C2 C1 116.34(15) . . ?
C7 C2 C3 125.09(16) . . ?
C1 C2 C3 118.57(17) . . ?
O2 C14 C14 105.03(17) . 3_665 ?
C2 C3 C4 112.95(16) . . ?
C12 C11 C10 119.99(17) . . ?
C2 C7 C8 131.52(16) . . ?
C5 C4 C3 110.00(17) . . ?
O1 C1 C2 121.90(18) . . ?
O1 C1 C6 118.26(18) . . ?
C2 C1 C6 119.83(16) . . ?
C6 C5 C4 110.36(18) . . ?
C5 C6 C1 116.32(17) . . ?

loop_
_geom_bond_atom_site_label_1
_geom_bond_atom_site_label_2
_geom_bond_distance
_geom_bond_site_symmetry_2
_geom_bond_publ_flag
O2 C9 1.3691(17) . ?
O2 C14 1.4336(19) . ?
C9 C10 1.382(2) . ?
C9 C8 1.414(2) . ?
C13 C12 1.384(3) . ?
C13 C8 1.408(2) . ?
C8 C7 1.458(3) . ?
C12 C11 1.380(3) . ?
C10 C11 1.389(2) . ?
C2 C7 1.348(2) . ?
C2 C1 1.497(3) . ?
C2 C3 1.516(2) . ?
O1 C1 1.214(2) . ?
C14 C14 1.505(3) 3_665 ?
C3 C4 1.518(3) . ?
C4 C5 1.513(3) . ?
C1 C6 1.512(3) . ?
C5 C6 1.506(3) . ?

loop_
_geom_torsion_atom_site_label_1
_geom_torsion_atom_site_label_2
_geom_torsion_atom_site_label_3
_geom_torsion_atom_site_label_4
_geom_torsion
_geom_torsion_site_symmetry_1
_geom_torsion_site_symmetry_2
_geom_torsion_site_symmetry_3
_geom_torsion_site_symmetry_4
_geom_torsion_publ_flag
C14 O2 C9 C10 10.2(2) . . . . ?
C14 O2 C9 C8 -170.72(16) . . . . ?
C12 C13 C8 C9 2.7(3) . . . . ?
C12 C13 C8 C7 -178.49(18) . . . . ?
O2 C9 C8 C13 179.63(15) . . . . ?
C10 C9 C8 C13 -1.3(3) . . . . ?
O2 C9 C8 C7 0.8(2) . . . . ?
C10 C9 C8 C7 179.87(16) . . . . ?
C8 C13 C12 C11 -1.9(3) . . . . ?
O2 C9 C10 C11 177.97(16) . . . . ?
C8 C9 C10 C11 -1.1(3) . . . . ?
C9 O2 C14 C14 175.68(18) . . . 3_665 ?
C7 C2 C3 C4 159.96(18) . . . . ?
C1 C2 C3 C4 -20.1(2) . . . . ?
C13 C12 C11 C10 -0.5(3) . . . . ?
C9 C10 C11 C12 2.0(3) . . . . ?
C1 C2 C7 C8 -179.37(19) . . . . ?
C3 C2 C7 C8 0.6(3) . . . . ?
C13 C8 C7 C2 19.8(3) . . . . ?
C9 C8 C7 C2 -161.43(19) . . . . ?
C2 C3 C4 C5 54.7(2) . . . . ?
C7 C2 C1 O1 -5.6(3) . . . . ?
C3 C2 C1 O1 174.48(18) . . . . ?
C7 C2 C1 C6 175.51(17) . . . . ?
C3 C2 C1 C6 -4.4(3) . . . . ?
C3 C4 C5 C6 -65.0(2) . . . . ?
C4 C5 C6 C1 40.0(3) . . . . ?
O1 C1 C6 C5 175.18(19) . . . . ?
C2 C1 C6 C5 -5.9(3) . . . . ?
